data_2219099
loop_
_publ_author_name
'Fun, Hoong-Kun'
'Jebas, Samuel Robinson'
'Patil, P. S.'
'Karthikeyan, M. S.'
'Dharmaprakash, S. M.'

_publ_section_title
;
 2-Bromo-1-(4-methylphenyl)-3-phenylprop-2-en-1-one
;
_journal_coeditor_code LH2662
_journal_issue 8
_journal_name_full 'Acta Crystallographica Section E'
_journal_page_first o1559
_journal_paper_doi 10.1107/S1600536808022289
_journal_volume 64
_journal_year 2008
_chemical_formula_iupac 'C16 H13 Br O'
_chemical_formula_moiety 'C16 H13 Br O'
_chemical_formula_sum 'C16 H13 Br O'
_chemical_formula_weight 301.17
_chemical_name_common
;
2-Bromo-1-(4-methylphenyl)-3-phenylprop-2-en-1-one
;
_chemical_name_systematic ?
_space_group_IT_number 61
_symmetry_cell_setting orthorhombic
_symmetry_space_group_name_Hall '-P 2ac 2ab'
_symmetry_space_group_name_H-M 'P b c a'
_atom_sites_solution_hydrogens geom
_atom_sites_solution_primary direct
_atom_sites_solution_secondary difmap
_audit_creation_method SHELXL-97
_cell_angle_alpha 90.00
_cell_angle_beta 90.00
_cell_angle_gamma 90.00
_cell_formula_units_Z 8
_cell_length_a 8.7192(2)
_cell_length_b 11.5819(2)
_cell_length_c 26.4769(6)
_cell_measurement_reflns_used 1664
_cell_measurement_temperature 100.00(10)
_cell_measurement_theta_max 23.74
_cell_measurement_theta_min 2.80
_cell_volume 2673.77(10)
_computing_cell_refinement 'APEX2 (Bruker, 2005)'
_computing_data_collection 'APEX2 (Bruker, 2005)'
_computing_data_reduction 'SAINT (Bruker, 2005)'
_computing_molecular_graphics 'SHELXTL (Sheldrick, 2008)'
_computing_publication_material
;
SHELXTL (Sheldrick, 2008) and PLATON (Spek, 2003)
;
_computing_structure_refinement 'SHELXTL (Sheldrick, 2008)'
_computing_structure_solution 'SHELXTL (Sheldrick, 2008)'
_diffrn_ambient_temperature 100.00(10)
_diffrn_measured_fraction_theta_full 0.992
_diffrn_measured_fraction_theta_max 0.992
_diffrn_measurement_device_type 'Bruker SMART APEXII CCD area-detector'
_diffrn_measurement_method '\f and \w'
_diffrn_radiation_monochromator graphite
_diffrn_radiation_source 'fine-focus sealed tube'
_diffrn_radiation_type MoK\a
_diffrn_radiation_wavelength 0.71073
_diffrn_reflns_av_R_equivalents 0.0702
_diffrn_reflns_av_sigmaI/netI 0.0749
_diffrn_reflns_limit_h_max 9
_diffrn_reflns_limit_h_min -12
_diffrn_reflns_limit_k_max 12
_diffrn_reflns_limit_k_min -16
_diffrn_reflns_limit_l_max 16
_diffrn_reflns_limit_l_min -36
_diffrn_reflns_number 14370
_diffrn_reflns_theta_full 30.05
_diffrn_reflns_theta_max 30.05
_diffrn_reflns_theta_min 2.80
_diffrn_standards_number 0
_exptl_absorpt_coefficient_mu 3.059
_exptl_absorpt_correction_T_max 0.7153
_exptl_absorpt_correction_T_min 0.5556
_exptl_absorpt_correction_type multi-scan
_exptl_absorpt_process_details '(SADABS; Bruker, 2005)'
_exptl_crystal_colour colourless
_exptl_crystal_density_diffrn 1.496
_exptl_crystal_density_method 'not measured'
_exptl_crystal_description Block
_exptl_crystal_F_000 1216
_exptl_crystal_size_max 0.20
_exptl_crystal_size_mid 0.20
_exptl_crystal_size_min 0.11
_refine_diff_density_max 0.434
_refine_diff_density_min -0.537
_refine_ls_extinction_method none
_refine_ls_goodness_of_fit_ref 0.996
_refine_ls_hydrogen_treatment constr
_refine_ls_matrix_type full
_refine_ls_number_parameters 164
_refine_ls_number_reflns 3893
_refine_ls_number_restraints 0
_refine_ls_restrained_S_all 0.996
_refine_ls_R_factor_all 0.0835
_refine_ls_R_factor_gt 0.0410
_refine_ls_shift/su_max 0.000
_refine_ls_shift/su_mean 0.000
_refine_ls_structure_factor_coef Fsqd
_refine_ls_weighting_details 'calc w=1/[\s^2^(Fo^2^)+(0.0317P)^2^] where P=(Fo^2^+2Fc^2^)/3'
_refine_ls_weighting_scheme calc
_refine_ls_wR_factor_gt 0.0762
_refine_ls_wR_factor_ref 0.0903
_reflns_number_gt 2462
_reflns_number_total 3893
_reflns_threshold_expression I>2\s(I)
_cod_data_source_file lh2662.cif
_cod_data_source_block I
_cod_original_sg_symbol_H-M 'P b c a '
_cod_database_code 2219099
_cod_database_fobs_code 2219099

loop_
_symmetry_equiv_pos_as_xyz
'x, y, z'
'-x+1/2, -y, z+1/2'
'-x, y+1/2, -z+1/2'
'x+1/2, -y+1/2, -z'
'-x, -y, -z'
'x-1/2, y, -z-1/2'
'x, -y-1/2, z-1/2'
'-x-1/2, y-1/2, z'

loop_
_atom_site_type_symbol
_atom_site_label
_atom_site_fract_x
_atom_site_fract_y
_atom_site_fract_z
_atom_site_U_iso_or_equiv
_atom_site_adp_type
_atom_site_calc_flag
_atom_site_refinement_flags
_atom_site_occupancy
Br Br1 0.13862(3) 0.42397(2) 0.062535(10) 0.02216(9) Uani d . 1
O O1 0.3082(2) 0.38663(17) 0.15935(7) 0.0253(5) Uani d . 1
C C1 0.4236(3) 0.6775(2) 0.16809(10) 0.0177(6) Uani d . 1
H H1A 0.3563 0.7084 0.1444 0.021 Uiso calc R 1
C C2 0.4991(4) 0.7501(3) 0.20151(10) 0.0228(7) Uani d . 1
H H2A 0.4813 0.8292 0.2005 0.027 Uiso calc R 1
C C3 0.6008(4) 0.7049(3) 0.23638(10) 0.0262(7) Uani d . 1
H H3A 0.6512 0.7537 0.2588 0.031 Uiso calc R 1
C C4 0.6275(4) 0.5867(3) 0.23785(10) 0.0266(7) Uani d . 1
H H4A 0.6977 0.5565 0.2608 0.032 Uiso calc R 1
C C5 0.5499(3) 0.5141(3) 0.20533(10) 0.0214(6) Uani d . 1
H H5A 0.5657 0.4348 0.2071 0.026 Uiso calc R 1
C C6 0.4477(3) 0.5591(2) 0.16967(9) 0.0158(6) Uani d . 1
C C7 0.3529(3) 0.4759(2) 0.13968(9) 0.0159(6) Uani d . 1
C C8 0.3122(3) 0.5048(2) 0.08629(9) 0.0144(6) Uani d . 1
C C9 0.3995(3) 0.5748(2) 0.05796(9) 0.0143(5) Uani d . 1
H H9A 0.4848 0.6018 0.0754 0.017 Uiso calc R 1
C C10 0.3931(3) 0.6191(2) 0.00603(9) 0.0150(6) Uani d . 1
C C11 0.2836(3) 0.5907(2) -0.03059(10) 0.0188(6) Uani d . 1
H H11A 0.2098 0.5348 -0.0238 0.023 Uiso calc R 1
C C12 0.2854(3) 0.6461(3) -0.07730(10) 0.0214(6) Uani d . 1
H H12A 0.2119 0.6268 -0.1013 0.026 Uiso calc R 1
C C13 0.3942(3) 0.7295(2) -0.08878(9) 0.0198(6) Uani d . 1
C C14 0.5065(4) 0.7535(2) -0.05306(9) 0.0208(6) Uani d . 1
H H14A 0.5829 0.8070 -0.0605 0.025 Uiso calc R 1
C C15 0.5059(3) 0.6990(2) -0.00666(9) 0.0176(6) Uani d . 1
H H15A 0.5825 0.7160 0.0166 0.021 Uiso calc R 1
C C16 0.3901(4) 0.7951(3) -0.13811(10) 0.0304(8) Uani d . 1
H H16A 0.3307 0.7526 -0.1624 0.046 Uiso calc R 1
H H16B 0.4928 0.8047 -0.1506 0.046 Uiso calc R 1
H H16C 0.3444 0.8694 -0.1328 0.046 Uiso calc R 1

loop_
_atom_site_aniso_label
_atom_site_aniso_U_11
_atom_site_aniso_U_22
_atom_site_aniso_U_33
_atom_site_aniso_U_12
_atom_site_aniso_U_13
_atom_site_aniso_U_23
Br1 0.02062(15) 0.02191(16) 0.02395(15) -0.00743(14) -0.00516(12) 0.00364(12)
O1 0.0315(13) 0.0193(11) 0.0252(11) -0.0079(10) -0.0037(9) 0.0057(9)
C1 0.0193(15) 0.0186(15) 0.0152(13) 0.0013(13) 0.0009(11) 0.0003(11)
C2 0.0271(17) 0.0233(16) 0.0180(13) -0.0026(14) 0.0031(12) -0.0054(12)
C3 0.0308(19) 0.0347(19) 0.0130(13) -0.0064(16) -0.0013(12) -0.0074(12)
C4 0.0237(16) 0.039(2) 0.0169(13) -0.0012(17) -0.0041(12) 0.0032(12)
C5 0.0280(17) 0.0193(16) 0.0170(13) 0.0043(14) 0.0008(13) 0.0025(11)
C6 0.0167(14) 0.0197(16) 0.0110(12) 0.0007(12) 0.0033(10) 0.0019(10)
C7 0.0152(14) 0.0149(14) 0.0177(13) 0.0020(12) 0.0008(11) 0.0013(11)
C8 0.0141(13) 0.0136(14) 0.0155(13) -0.0018(11) -0.0013(11) -0.0022(10)
C9 0.0121(13) 0.0138(13) 0.0168(12) 0.0022(12) -0.0004(10) -0.0039(11)
C10 0.0198(16) 0.0109(13) 0.0142(12) 0.0038(12) -0.0001(11) -0.0029(10)
C11 0.0184(15) 0.0199(16) 0.0181(13) 0.0010(13) 0.0005(11) -0.0011(11)
C12 0.0199(16) 0.0273(17) 0.0171(13) 0.0038(14) -0.0025(11) -0.0013(12)
C13 0.0250(17) 0.0218(15) 0.0125(13) 0.0074(13) 0.0041(11) 0.0027(11)
C14 0.0274(17) 0.0174(15) 0.0177(13) -0.0021(13) 0.0047(12) 0.0022(11)
C15 0.0214(15) 0.0157(15) 0.0157(13) -0.0024(13) -0.0004(11) -0.0033(11)
C16 0.036(2) 0.0352(19) 0.0198(14) 0.0072(16) -0.0008(13) 0.0096(13)

loop_
_atom_type_symbol
_atom_type_description
_atom_type_scat_dispersion_real
_atom_type_scat_dispersion_imag
_atom_type_scat_source
C C 0.0033 0.0016 'International Tables Vol C Tables 4.2.6.8 and 6.1.1.4'
H H 0.0000 0.0000 'International Tables Vol C Tables 4.2.6.8 and 6.1.1.4'
O O 0.0106 0.0060 'International Tables Vol C Tables 4.2.6.8 and 6.1.1.4'
Br Br -0.2901 2.4595 'International Tables Vol C Tables 4.2.6.8 and 6.1.1.4'

loop_
_geom_angle_atom_site_label_1
_geom_angle_atom_site_label_2
_geom_angle_atom_site_label_3
_geom_angle
C2 C1 C6 120.5(3)
C2 C1 H1A 119.7
C6 C1 H1A 119.7
C3 C2 C1 120.1(3)
C3 C2 H2A 120.0
C1 C2 H2A 120.0
C2 C3 C4 119.9(3)
C2 C3 H3A 120.0
C4 C3 H3A 120.0
C5 C4 C3 120.0(3)
C5 C4 H4A 120.0
C3 C4 H4A 120.0
C4 C5 C6 120.4(3)
C4 C5 H5A 119.8
C6 C5 H5A 119.8
C1 C6 C5 119.0(3)
C1 C6 C7 122.4(2)
C5 C6 C7 118.0(2)
O1 C7 C8 121.1(2)
O1 C7 C6 119.7(2)
C8 C7 C6 119.2(2)
C9 C8 C7 122.0(2)
C9 C8 Br1 124.7(2)
C7 C8 Br1 113.19(19)
C8 C9 C10 135.5(3)
C8 C9 H9A 112.3
C10 C9 H9A 112.3
C15 C10 C11 118.1(2)
C15 C10 C9 115.5(2)
C11 C10 C9 126.3(3)
C12 C11 C10 119.9(3)
C12 C11 H11A 120.1
C10 C11 H11A 120.1
C13 C12 C11 121.5(3)
C13 C12 H12A 119.2
C11 C12 H12A 119.2
C12 C13 C14 118.2(2)
C12 C13 C16 121.5(3)
C14 C13 C16 120.3(3)
C15 C14 C13 120.7(3)
C15 C14 H14A 119.6
C13 C14 H14A 119.6
C14 C15 C10 121.4(3)
C14 C15 H15A 119.3
C10 C15 H15A 119.3
C13 C16 H16A 109.5
C13 C16 H16B 109.5
H16A C16 H16B 109.5
C13 C16 H16C 109.5
H16A C16 H16C 109.5
H16B C16 H16C 109.5

loop_
_geom_bond_atom_site_label_1
_geom_bond_atom_site_label_2
_geom_bond_distance
Br1 C8 1.888(3)
O1 C7 1.221(3)
C1 C2 1.386(4)
C1 C6 1.388(4)
C1 H1A 0.9300
C2 C3 1.383(4)
C2 H2A 0.9300
C3 C4 1.390(4)
C3 H3A 0.9300
C4 C5 1.381(4)
C4 H4A 0.9300
C5 C6 1.399(4)
C5 H5A 0.9300
C6 C7 1.497(4)
C7 C8 1.496(3)
C8 C9 1.341(4)
C9 C10 1.469(3)
C9 H9A 0.9300
C10 C15 1.391(4)
C10 C11 1.400(4)
C11 C12 1.394(4)
C11 H11A 0.9300
C12 C13 1.387(4)
C12 H12A 0.9300
C13 C14 1.389(4)
C13 C16 1.511(4)
C14 C15 1.382(3)
C14 H14A 0.9300
C15 H15A 0.9300
C16 H16A 0.9600
C16 H16B 0.9600
C16 H16C 0.9600

loop_
_geom_hbond_atom_site_label_D
_geom_hbond_atom_site_label_H
_geom_hbond_atom_site_label_A
_geom_hbond_site_symmetry_A
_geom_hbond_distance_DH
_geom_hbond_distance_HA
_geom_hbond_distance_DA
_geom_hbond_angle_DHA
C1 H1A O1 8_665 0.93 2.54 3.163(3) 124.3
C11 H11A Br1 . 0.93 2.69 3.377(3) 131.0

loop_
_geom_torsion_atom_site_label_1
_geom_torsion_atom_site_label_2
_geom_torsion_atom_site_label_3
_geom_torsion_atom_site_label_4
_geom_torsion
C6 C1 C2 C3 0.8(4)
C1 C2 C3 C4 0.1(4)
C2 C3 C4 C5 -1.5(4)
C3 C4 C5 C6 2.0(4)
C2 C1 C6 C5 -0.3(4)
C2 C1 C6 C7 171.0(3)
C4 C5 C6 C1 -1.1(4)
C4 C5 C6 C7 -172.8(3)
C1 C6 C7 O1 -136.9(3)
C5 C6 C7 O1 34.5(4)
C1 C6 C7 C8 42.0(4)
C5 C6 C7 C8 -146.6(3)
O1 C7 C8 C9 -154.8(3)
C6 C7 C8 C9 26.3(4)
O1 C7 C8 Br1 20.4(3)
C6 C7 C8 Br1 -158.5(2)
C7 C8 C9 C10 179.8(3)
Br1 C8 C9 C10 5.1(5)
C8 C9 C10 C15 175.3(3)
C8 C9 C10 C11 -3.2(5)
C15 C10 C11 C12 -3.1(4)
C9 C10 C11 C12 175.3(3)
C10 C11 C12 C13 0.3(4)
C11 C12 C13 C14 2.5(4)
C11 C12 C13 C16 -176.0(3)
C12 C13 C14 C15 -2.4(4)
C16 C13 C14 C15 176.1(3)
C13 C14 C15 C10 -0.5(4)
C11 C10 C15 C14 3.2(4)
C9 C10 C15 C14 -175.3(2)

loop_
_cod_related_entry_id
_cod_related_entry_database
_cod_related_entry_code
1 ChemSpider 9034868
